data_7020054
loop_
_publ_author_name
'Cheansirisomboon, Achareeya'
'Pakawatchai, Chaveng'
'Youngme, Sujittra'

_publ_section_title
;
 2D-1D structural phase transformation of Co(ii) 3,5-pyridinedicarboxylate
 frameworks with chromotropism.
;
_journal_issue 35
_journal_name_full 'Dalton transactions (Cambridge, England : 2003)'
_journal_page_first 10698
_journal_page_last 10706
_journal_paper_doi 10.1039/c2dt31183f
_journal_volume 41
_journal_year 2012
_chemical_formula_moiety 'C7 H7 Co N O6'
_chemical_formula_sum 'C7 H7 Co N O6'
_chemical_formula_weight 260.07
_space_group_IT_number 15
_symmetry_cell_setting monoclinic
_symmetry_space_group_name_Hall '-C 2yc'
_symmetry_space_group_name_H-M 'C 1 2/c 1'
_atom_sites_solution_hydrogens geom
_atom_sites_solution_primary direct
_atom_sites_solution_secondary difmap
_audit_creation_method SHELXL-97
_cell_angle_alpha 90.00
_cell_angle_beta 105.144(2)
_cell_angle_gamma 90.00
_cell_formula_units_Z 4
_cell_length_a 9.8871(12)
_cell_length_b 11.9597(15)
_cell_length_c 7.3885(9)
_cell_measurement_reflns_used 2653
_cell_measurement_temperature 293(2)
_cell_measurement_theta_max 28.29
_cell_measurement_theta_min 2.73
_cell_volume 843.33(18)
_computing_cell_refinement 'Bruker SMART'
_computing_data_collection 'Bruker SMART'
_computing_data_reduction 'Bruker SAINT'
_computing_molecular_graphics 'Bruker SHELXTL'
_computing_publication_material 'Bruker SHELXTL'
_computing_structure_refinement 'Bruker SHELXTL'
_computing_structure_solution 'Bruker SHELXTL'
_diffrn_ambient_temperature 293(2)
_diffrn_measured_fraction_theta_full 1.000
_diffrn_measured_fraction_theta_max 1.000
_diffrn_measurement_device_type 'CCD area detector'
_diffrn_measurement_method 'phi and omega scans'
_diffrn_radiation_monochromator graphite
_diffrn_radiation_source 'fine-focus sealed tube'
_diffrn_radiation_type MoK\a
_diffrn_radiation_wavelength 0.71073
_diffrn_reflns_av_R_equivalents 0.0237
_diffrn_reflns_av_sigmaI/netI 0.0200
_diffrn_reflns_limit_h_max 13
_diffrn_reflns_limit_h_min -13
_diffrn_reflns_limit_k_max 15
_diffrn_reflns_limit_k_min -15
_diffrn_reflns_limit_l_max 9
_diffrn_reflns_limit_l_min -9
_diffrn_reflns_number 5015
_diffrn_reflns_theta_full 28.30
_diffrn_reflns_theta_max 28.30
_diffrn_reflns_theta_min 2.73
_exptl_absorpt_coefficient_mu 2.044
_exptl_absorpt_correction_T_max 1.000
_exptl_absorpt_correction_T_min 0.884
_exptl_absorpt_correction_type multi-scan
_exptl_absorpt_process_details
;
multi-scan from symmetry-related measurements
Sortav (Blessing 1995)
;
_exptl_crystal_colour pink
_exptl_crystal_density_diffrn 2.048
_exptl_crystal_density_method 'not measured'
_exptl_crystal_description block
_exptl_crystal_F_000 524
_exptl_crystal_size_max 0.309
_exptl_crystal_size_mid 0.078
_exptl_crystal_size_min 0.040
_refine_diff_density_max 0.754
_refine_diff_density_min -0.498
_refine_diff_density_rms 0.149
_refine_ls_extinction_method none
_refine_ls_goodness_of_fit_ref 1.224
_refine_ls_hydrogen_treatment mixed
_refine_ls_matrix_type full
_refine_ls_number_parameters 84
_refine_ls_number_reflns 1055
_refine_ls_number_restraints 0
_refine_ls_restrained_S_all 1.224
_refine_ls_R_factor_all 0.0317
_refine_ls_R_factor_gt 0.0305
_refine_ls_shift/su_max 0.000
_refine_ls_shift/su_mean 0.000
_refine_ls_structure_factor_coef Fsqd
_refine_ls_weighting_details 'calc w=1/[\s^2^(Fo^2^)+(0.0394P)^2^+0.9113P] where P=(Fo^2^+2Fc^2^)/3'
_refine_ls_weighting_scheme calc
_refine_ls_wR_factor_gt 0.0756
_refine_ls_wR_factor_ref 0.0762
_reflns_number_gt 1029
_reflns_number_total 1055
_reflns_threshold_expression >2sigma(I)
_cod_data_source_file c2dt31183f.txt
_cod_data_source_block l132-1ta
_cod_depositor_comments
;
The following automatic conversions were performed:

'_symmetry_cell_setting' value 'Monoclinic' changed to 'monoclinic'
according to /home/saulius/struct/CIF-dictionaries/cif_core.dic
dictionary named 'cif_core.dic' version 2.4.1 from 2010-06-29.

Automatic conversion script
Id: cif_fix_values 1891 2012-01-12 08:04:46Z andrius 
;
_cod_original_sg_symbol_H-M C2/c
_cod_database_code 7020054

loop_
_symmetry_equiv_pos_as_xyz
'x, y, z'
'-x, y, -z+1/2'
'x+1/2, y+1/2, z'
'-x+1/2, y+1/2, -z+1/2'
'-x, -y, -z'
'x, -y, z-1/2'
'-x+1/2, -y+1/2, -z'
'x+1/2, -y+1/2, z-1/2'

loop_
_atom_site_label
_atom_site_type_symbol
_atom_site_fract_x
_atom_site_fract_y
_atom_site_fract_z
_atom_site_U_iso_or_equiv
_atom_site_adp_type
_atom_site_occupancy
_atom_site_symmetry_multiplicity
_atom_site_calc_flag
_atom_site_refinement_flags
Co1 Co 0.0000 0.16130(3) 0.2500 0.01546(14) Uani 1 2 d S
O1 O 0.25180(17) 0.18025(13) 0.2995(3) 0.0288(4) Uani 1 1 d .
O2 O 0.13767(15) 0.02351(13) 0.2416(2) 0.0267(3) Uani 1 1 d .
O3 O -0.03713(18) 0.17013(14) -0.0393(2) 0.0246(3) Uani 1 1 d .
N1 N 0.5000 -0.15573(17) 0.2500 0.0166(4) Uani 1 2 d S
C1 C 0.24961(19) 0.07785(16) 0.2689(3) 0.0178(4) Uani 1 1 d .
C2 C 0.38160(18) 0.01855(15) 0.2620(3) 0.0158(4) Uani 1 1 d .
C4 C 0.38739(19) -0.09736(16) 0.2660(3) 0.0172(4) Uani 1 1 d .
C3 C 0.5000 0.0770(2) 0.2500 0.0171(5) Uani 1 2 d S
H4 H 0.315(3) -0.140(2) 0.289(4) 0.022(6) Uiso 1 1 d .
H3 H 0.5000 0.149(3) 0.2500 0.033(11) Uiso 1 2 d S
H2 H -0.094(3) 0.212(3) -0.085(4) 0.032(8) Uiso 1 1 d .
H1 H -0.059(3) 0.117(2) -0.087(4) 0.024(7) Uiso 1 1 d .

loop_
_atom_site_aniso_label
_atom_site_aniso_U_11
_atom_site_aniso_U_22
_atom_site_aniso_U_33
_atom_site_aniso_U_23
_atom_site_aniso_U_13
_atom_site_aniso_U_12
Co1 0.0157(2) 0.0115(2) 0.0200(2) 0.000 0.00623(14) 0.000
O1 0.0263(8) 0.0160(7) 0.0443(10) -0.0038(6) 0.0095(7) 0.0052(6)
O2 0.0157(7) 0.0248(8) 0.0410(9) -0.0059(6) 0.0099(6) -0.0009(5)
O3 0.0310(9) 0.0190(8) 0.0225(8) -0.0015(6) 0.0045(6) 0.0014(6)
N1 0.0161(11) 0.0118(10) 0.0217(11) 0.000 0.0047(9) 0.000
C1 0.0160(8) 0.0186(9) 0.0189(9) 0.0004(7) 0.0047(7) 0.0036(7)
C2 0.0148(8) 0.0150(8) 0.0175(8) -0.0011(6) 0.0039(7) 0.0013(6)
C4 0.0139(8) 0.0161(9) 0.0222(9) -0.0006(7) 0.0057(7) -0.0013(6)
C3 0.0183(12) 0.0115(11) 0.0213(12) 0.000 0.0049(10) 0.000

loop_
_atom_type_symbol
_atom_type_description
_atom_type_scat_dispersion_real
_atom_type_scat_dispersion_imag
_atom_type_scat_source
C C 0.0033 0.0016 'International Tables Vol C Tables 4.2.6.8 and 6.1.1.4'
H H 0.0000 0.0000 'International Tables Vol C Tables 4.2.6.8 and 6.1.1.4'
Co Co 0.3494 0.9721 'International Tables Vol C Tables 4.2.6.8 and 6.1.1.4'
N N 0.0061 0.0033 'International Tables Vol C Tables 4.2.6.8 and 6.1.1.4'
O O 0.0106 0.0060 'International Tables Vol C Tables 4.2.6.8 and 6.1.1.4'

loop_
_geom_angle_atom_site_label_1
_geom_angle_atom_site_label_2
_geom_angle_atom_site_label_3
_geom_angle
_geom_angle_site_symmetry_1
_geom_angle_site_symmetry_3
O3 Co1 O3 174.17(9) . 2
O3 Co1 O2 97.23(6) . 2
O3 Co1 O2 87.26(7) 2 2
O3 Co1 O2 87.26(7) . .
O3 Co1 O2 97.23(6) 2 .
O2 Co1 O2 79.83(8) 2 .
O3 Co1 N1 87.08(5) . 3_455
O3 Co1 N1 87.08(5) 2 3_455
O2 Co1 N1 140.09(4) 2 3_455
O2 Co1 N1 140.09(4) . 3_455
C1 O2 Co1 97.88(12) . .
Co1 O3 H2 113(2) . .
Co1 O3 H1 114(2) . .
H2 O3 H1 105(3) . .
C4 N1 C4 117.5(2) 2_655 .
C4 N1 Co1 121.26(11) 2_655 3_545
C4 N1 Co1 121.26(11) . 3_545
O1 C1 O2 120.81(17) . .
O1 C1 C2 119.88(17) . .
O2 C1 C2 119.31(17) . .
C3 C2 C4 118.34(17) . .
C3 C2 C1 121.40(17) . .
C4 C2 C1 120.26(16) . .
N1 C4 C2 123.17(17) . .
N1 C4 H4 115.0(16) . .
C2 C4 H4 121.7(16) . .
C2 C3 C2 119.4(2) 2_655 .
C2 C3 H3 120.31(12) 2_655 .
C2 C3 H3 120.31(12) . .

loop_
_geom_bond_atom_site_label_1
_geom_bond_atom_site_label_2
_geom_bond_distance
_geom_bond_site_symmetry_2
Co1 O3 2.0747(17) .
Co1 O3 2.0747(17) 2
Co1 O2 2.1486(15) 2
Co1 O2 2.1486(15) .
Co1 N1 2.188(2) 3_455
O1 C1 1.244(2) .
O2 C1 1.254(2) .
O3 H2 0.76(3) .
O3 H1 0.73(3) .
N1 C4 1.345(2) 2_655
N1 C4 1.345(2) .
N1 Co1 2.188(2) 3_545
C1 C2 1.498(2) .
C2 C3 1.386(2) .
C2 C4 1.387(3) .
C4 H4 0.93(3) .
C3 C2 1.386(2) 2_655
C3 H3 0.86(4) .

loop_
_geom_torsion_atom_site_label_1
_geom_torsion_atom_site_label_2
_geom_torsion_atom_site_label_3
_geom_torsion_atom_site_label_4
_geom_torsion
_geom_torsion_site_symmetry_1
_geom_torsion_site_symmetry_4
O3 Co1 O2 C1 93.30(13) . .
O3 Co1 O2 C1 -82.96(13) 2 .
O2 Co1 O2 C1 -168.85(16) 2 .
N1 Co1 O2 C1 11.15(16) 3_455 .
Co1 O2 C1 O1 3.6(2) . .
Co1 O2 C1 C2 -175.62(14) . .
O1 C1 C2 C3 -13.6(3) . .
O2 C1 C2 C3 165.67(16) . .
O1 C1 C2 C4 166.97(19) . .
O2 C1 C2 C4 -13.8(3) . .
C4 N1 C4 C2 1.63(14) 2_655 .
Co1 N1 C4 C2 -178.37(14) 3_545 .
C3 C2 C4 N1 -3.2(3) . .
C1 C2 C4 N1 176.28(15) . .
C4 C2 C3 C2 1.49(12) . 2_655
C1 C2 C3 C2 -177.97(19) . 2_655
